data_1559194
loop_
_publ_author_name
'Yoo, Changho'
'Dodge, Henry M.'
'Farquhar, Alexandra'
'Gardner, Kristen E.'
'Miller, Alexander James Minden'

_publ_section_title
;
 Decarbonylative Ether Dissection by Iridium Pincer Complexes
;
_journal_name_full 'Chemical Science'
_journal_paper_doi 10.1039/D0SC03736B
_journal_year 2020
_chemical_formula_moiety 'C37 H66 Cl4 Ir2 N2 O4 P2'
_chemical_formula_sum 'C37 H66 Cl4 Ir2 N2 O4 P2'
_chemical_formula_weight 1191.05
_space_group_crystal_system triclinic
_space_group_IT_number 2
_space_group_name_Hall '-P 1'
_space_group_name_H-M_alt 'P -1'
_atom_sites_solution_hydrogens mixed
_audit_creation_method SHELXL-2013
_audit_update_record
;
2020-07-07 deposited with the CCDC.	2020-09-24 downloaded from the CCDC.
;
_cell_angle_alpha 72.905(2)
_cell_angle_beta 75.656(2)
_cell_angle_gamma 88.106(2)
_cell_formula_units_Z 2
_cell_length_a 11.7045(5)
_cell_length_b 14.2405(6)
_cell_length_c 14.5938(6)
_cell_measurement_reflns_used 43101
_cell_measurement_temperature 150(2)
_cell_measurement_theta_max 66.759
_cell_measurement_theta_min 3.250
_cell_volume 2250.44(17)
_computing_cell_refinement 'SAINT v8.34A (Bruker, 2013)'
_computing_data_reduction 'SAINT v8.34A (Bruker, 2013)'
_computing_molecular_graphics 'Bruker SHELXTL'
_computing_publication_material 'Bruker SHELXTL'
_computing_structure_refinement 'SHELXL-2013 (Sheldrick, 2013)'
_computing_structure_solution 'SHELXL-2013 (Sheldrick, 2013)'
_diffrn_ambient_temperature 150(2)
_diffrn_measured_fraction_theta_full 0.957
_diffrn_measured_fraction_theta_max 0.976
_diffrn_measurement_device_type 'Bruker APEX-II CCD'
_diffrn_measurement_method '\f and \w scans'
_diffrn_radiation_type CuK\a
_diffrn_radiation_wavelength 1.54178
_diffrn_reflns_av_R_equivalents 0.0644
_diffrn_reflns_av_unetI/netI 0.0519
_diffrn_reflns_Laue_measured_fraction_full 0.957
_diffrn_reflns_Laue_measured_fraction_max 0.976
_diffrn_reflns_limit_h_max 13
_diffrn_reflns_limit_h_min -13
_diffrn_reflns_limit_k_max 14
_diffrn_reflns_limit_k_min -16
_diffrn_reflns_limit_l_max 17
_diffrn_reflns_limit_l_min -17
_diffrn_reflns_number 43101
_diffrn_reflns_point_group_measured_fraction_full 0.957
_diffrn_reflns_point_group_measured_fraction_max 0.976
_diffrn_reflns_theta_full 67.679
_diffrn_reflns_theta_max 66.759
_diffrn_reflns_theta_min 3.250
_exptl_absorpt_coefficient_mu 14.437
_exptl_absorpt_correction_type multi-scan
_exptl_absorpt_process_details SADABS
_exptl_crystal_colour yellow
_exptl_crystal_density_diffrn 1.758
_exptl_crystal_density_meas ?
_exptl_crystal_density_method 'not measured'
_exptl_crystal_description block
_exptl_crystal_F_000 1172
_exptl_transmission_factor_max 1.0000
_exptl_transmission_factor_min 0.5126
_refine_diff_density_max 2.924
_refine_diff_density_min -1.260
_refine_diff_density_rms 0.239
_refine_ls_extinction_method none
_refine_ls_goodness_of_fit_ref 1.110
_refine_ls_hydrogen_treatment mixed
_refine_ls_matrix_type full
_refine_ls_number_parameters 482
_refine_ls_number_reflns 7788
_refine_ls_number_restraints 0
_refine_ls_restrained_S_all 1.110
_refine_ls_R_factor_all 0.0500
_refine_ls_R_factor_gt 0.0451
_refine_ls_shift/su_max 0.002
_refine_ls_shift/su_mean 0.000
_refine_ls_structure_factor_coef Fsqd
_refine_ls_weighting_details 'w=1/[\s^2^(Fo^2^)+(0.0771P)^2^+3.5007P] where P=(Fo^2^+2Fc^2^)/3'
_refine_ls_weighting_scheme calc
_refine_ls_wR_factor_gt 0.1245
_refine_ls_wR_factor_ref 0.1282
_reflns_Friedel_coverage 0.000
_reflns_number_gt 6899
_reflns_number_total 7788
_reflns_threshold_expression 'I > 2\s(I)'
_cod_data_source_file d0sc03736b2.cif
_cod_data_source_block 19078_0ma
_cod_depositor_comments
;
The following automatic conversions were performed:

data item '_exptl_crystal_density_meas' value 'not measured' was
changed to '?' -- the value is perceived as not measured.

Automatic conversion script
Id: cif_fix_values 7556 2019-12-06 15:28:31Z antanas 
;
_cod_database_code 1559194
_shelx_space_group_comment
;
The symmetry employed for this shelxl refinement is uniquely defined
by the following loop, which should always be used as a source of
symmetry information in preference to the above space-group names.
They are only intended as comments.
;
_shelxl_version_number 2013-4

loop_
_space_group_symop_operation_xyz
'x, y, z'
'-x, -y, -z'

loop_
_atom_site_label
_atom_site_type_symbol
_atom_site_fract_x
_atom_site_fract_y
_atom_site_fract_z
_atom_site_U_iso_or_equiv
_atom_site_adp_type
_atom_site_occupancy
_atom_site_site_symmetry_order
_atom_site_calc_flag
_atom_site_refinement_flags_posn
_atom_site_refinement_flags_adp
_atom_site_refinement_flags_occupancy
_atom_site_disorder_assembly
_atom_site_disorder_group
Ir1 Ir 0.48838(2) 0.47658(2) 0.14553(2) 0.03063(11) Uani 1 1 d . . . . .
H1 H 0.434(8) 0.403(7) 0.228(7) 0.06(3) Uiso 1 1 d . . . . .
Cl1 Cl 0.44145(14) 0.39246(12) 0.02623(11) 0.0368(3) Uani 1 1 d . . . . .
N1 N 0.3120(5) 0.5512(5) 0.1718(4) 0.0374(13) Uani 1 1 d . . . . .
P1 P 0.64559(16) 0.40847(14) 0.18968(13) 0.0375(4) Uani 1 1 d . . . . .
C1 C 0.5828(6) 0.5216(6) 0.2985(5) 0.0416(16) Uani 1 1 d . . . . .
C2 C 0.5925(7) 0.5699(7) 0.3670(5) 0.0466(19) Uani 1 1 d . . . . .
C3 C 0.5145(7) 0.6426(7) 0.3799(6) 0.051(2) Uani 1 1 d . . . . .
H3 H 0.5178 0.6752 0.4274 0.061 Uiso 1 1 calc R U . . .
C4 C 0.4320(7) 0.6685(6) 0.3248(6) 0.0485(18) Uani 1 1 d . . . . .
H4 H 0.3779 0.7175 0.3360 0.058 Uiso 1 1 calc R U . . .
C5 C 0.4272(6) 0.6235(6) 0.2529(5) 0.0395(15) Uani 1 1 d . . . . .
C6 C 0.5047(6) 0.5496(5) 0.2389(5) 0.0365(14) Uani 1 1 d . . . . .
C7 C 0.3443(7) 0.6456(6) 0.1867(6) 0.0449(17) Uani 1 1 d . . . . .
H7A H 0.3827 0.6930 0.1222 0.054 Uiso 1 1 calc R U . . .
H7B H 0.2726 0.6749 0.2173 0.054 Uiso 1 1 calc R U . . .
O1 O 0.6515(5) 0.4423(5) 0.2873(4) 0.0496(13) Uani 1 1 d . . . . .
O2 O 0.6791(6) 0.5373(6) 0.4166(4) 0.0628(17) Uani 1 1 d . . . . .
C8 C 0.6838(9) 0.5805(10) 0.4930(6) 0.072(3) Uani 1 1 d . . . . .
H8A H 0.6988 0.6517 0.4642 0.108 Uiso 1 1 calc R U . . .
H8B H 0.7474 0.5521 0.5239 0.108 Uiso 1 1 calc R U . . .
H8C H 0.6083 0.5673 0.5432 0.108 Uiso 1 1 calc R U . . .
C9 C 0.6429(9) 0.2747(7) 0.2393(8) 0.067(3) Uani 1 1 d . . . . .
H9 H 0.7139 0.2585 0.2665 0.080 Uiso 1 1 calc R U . . .
C10 C 0.5344(12) 0.2353(10) 0.3267(11) 0.110(5) Uani 1 1 d . . . . .
H10A H 0.4628 0.2442 0.3023 0.165 Uiso 1 1 calc R U . . .
H10B H 0.5294 0.2715 0.3751 0.165 Uiso 1 1 calc R U . . .
H10C H 0.5423 0.1653 0.3582 0.165 Uiso 1 1 calc R U . . .
C11 C 0.6577(13) 0.2271(9) 0.1554(11) 0.095(4) Uani 1 1 d . . . . .
H11A H 0.6618 0.1557 0.1821 0.143 Uiso 1 1 calc R U . . .
H11B H 0.7306 0.2534 0.1048 0.143 Uiso 1 1 calc R U . . .
H11C H 0.5902 0.2417 0.1257 0.143 Uiso 1 1 calc R U . . .
C12 C 0.7977(7) 0.4442(7) 0.1194(6) 0.0473(18) Uani 1 1 d . . . . .
H12 H 0.8123 0.4202 0.0598 0.057 Uiso 1 1 calc R U . . .
C13 C 0.8145(8) 0.5563(7) 0.0829(7) 0.060(2) Uani 1 1 d . . . . .
H13A H 0.8104 0.5815 0.1392 0.091 Uiso 1 1 calc R U . . .
H13B H 0.7522 0.5844 0.0502 0.091 Uiso 1 1 calc R U . . .
H13C H 0.8917 0.5749 0.0357 0.091 Uiso 1 1 calc R U . . .
C14 C 0.8910(8) 0.4009(9) 0.1761(8) 0.076(3) Uani 1 1 d . . . . .
H14A H 0.9696 0.4264 0.1349 0.113 Uiso 1 1 calc R U . . .
H14B H 0.8871 0.3291 0.1921 0.113 Uiso 1 1 calc R U . . .
H14C H 0.8757 0.4196 0.2374 0.113 Uiso 1 1 calc R U . . .
C15 C 0.2318(7) 0.4900(7) 0.2676(6) 0.0483(18) Uani 1 1 d . . . . .
H15A H 0.2755 0.4760 0.3198 0.058 Uiso 1 1 calc R U . . .
H15B H 0.1639 0.5296 0.2869 0.058 Uiso 1 1 calc R U . . .
C16 C 0.1853(9) 0.3947(7) 0.2647(8) 0.064(2) Uani 1 1 d . . . . .
H16A H 0.1233 0.4073 0.2286 0.096 Uiso 1 1 calc R U . . .
H16B H 0.1525 0.3528 0.3324 0.096 Uiso 1 1 calc R U . . .
H16C H 0.2496 0.3614 0.2312 0.096 Uiso 1 1 calc R U . . .
C17 C 0.2524(7) 0.5741(7) 0.0886(5) 0.0459(18) Uani 1 1 d . . . . .
H17A H 0.2335 0.5116 0.0777 0.055 Uiso 1 1 calc R U . . .
H17B H 0.3084 0.6135 0.0275 0.055 Uiso 1 1 calc R U . . .
C18 C 0.1390(8) 0.6301(8) 0.1054(7) 0.061(2) Uani 1 1 d . . . . .
H18A H 0.0892 0.5988 0.1717 0.092 Uiso 1 1 calc R U . . .
H18B H 0.0963 0.6292 0.0557 0.092 Uiso 1 1 calc R U . . .
H18C H 0.1589 0.6983 0.0994 0.092 Uiso 1 1 calc R U . . .
Ir2 Ir -0.00774(2) 0.95313(2) 0.14689(2) 0.03451(11) Uani 1 1 d . . . . .
H2 H -0.080(6) 0.999(5) 0.217(5) 0.025(16) Uiso 1 1 d . . . . .
Cl2 Cl -0.07273(15) 1.09312(12) 0.01696(12) 0.0402(4) Uani 1 1 d . . . . .
N2 N -0.1704(5) 0.8526(5) 0.1829(4) 0.0395(13) Uani 1 1 d . . . . .
P2 P 0.14116(17) 1.01140(14) 0.18359(14) 0.0407(4) Uani 1 1 d . . . . .
C19 C 0.0943(7) 0.8421(6) 0.3109(5) 0.0446(17) Uani 1 1 d . . . . .
C20 C 0.1073(7) 0.7616(7) 0.3898(6) 0.0492(19) Uani 1 1 d . . . . .
C21 C 0.0479(8) 0.6750(7) 0.4067(6) 0.054(2) Uani 1 1 d . . . . .
H21 H 0.0577 0.6194 0.4589 0.065 Uiso 1 1 calc R U . . .
C22 C -0.0280(7) 0.6670(6) 0.3478(6) 0.0487(18) Uani 1 1 d . . . . .
H22 H -0.0703 0.6068 0.3610 0.058 Uiso 1 1 calc R U . . .
C23 C -0.0408(7) 0.7478(5) 0.2702(5) 0.0415(16) Uani 1 1 d . . . . .
C24 C 0.0222(6) 0.8362(5) 0.2508(5) 0.0402(15) Uani 1 1 d . . . . .
O3 O 0.1504(5) 0.9322(4) 0.2918(4) 0.0500(13) Uani 1 1 d . . . . .
O4 O 0.1809(6) 0.7800(5) 0.4437(4) 0.0674(18) Uani 1 1 d . . . . .
C25 C -0.1230(7) 0.7521(5) 0.2050(6) 0.0433(16) Uani 1 1 d . . . . .
H25A H -0.0802 0.7387 0.1429 0.052 Uiso 1 1 calc R U . . .
H25B H -0.1884 0.7021 0.2391 0.052 Uiso 1 1 calc R U . . .
C26 C 0.1906(11) 0.7013(10) 0.5299(7) 0.090(4) Uani 1 1 d . . . . .
H26A H 0.1117 0.6803 0.5733 0.134 Uiso 1 1 calc R U . . .
H26B H 0.2388 0.7245 0.5657 0.134 Uiso 1 1 calc R U . . .
H26C H 0.2278 0.6457 0.5092 0.134 Uiso 1 1 calc R U . . .
C27 C 0.2956(7) 1.0125(7) 0.1169(7) 0.054(2) Uani 1 1 d . . . . .
H27 H 0.3056 1.0614 0.0501 0.064 Uiso 1 1 calc R U . . .
C28 C 0.3230(9) 0.9114(9) 0.1013(9) 0.075(3) Uani 1 1 d . . . . .
H28A H 0.4064 0.9112 0.0671 0.112 Uiso 1 1 calc R U . . .
H28B H 0.2734 0.8976 0.0612 0.112 Uiso 1 1 calc R U . . .
H28C H 0.3068 0.8607 0.1657 0.112 Uiso 1 1 calc R U . . .
C29 C 0.3863(9) 1.0413(10) 0.1649(9) 0.080(3) Uani 1 1 d . . . . .
H29A H 0.3748 0.9979 0.2327 0.119 Uiso 1 1 calc R U . . .
H29B H 0.3759 1.1096 0.1661 0.119 Uiso 1 1 calc R U . . .
H29C H 0.4661 1.0350 0.1264 0.119 Uiso 1 1 calc R U . . .
C30 C 0.1258(8) 1.1270(7) 0.2174(7) 0.055(2) Uani 1 1 d . . . . .
H30 H 0.1929 1.1332 0.2467 0.066 Uiso 1 1 calc R U . . .
C31 C 0.1369(10) 1.2161(7) 0.1240(8) 0.071(3) Uani 1 1 d . . . . .
H31A H 0.0832 1.2054 0.0858 0.107 Uiso 1 1 calc R U . . .
H31B H 0.2183 1.2237 0.0833 0.107 Uiso 1 1 calc R U . . .
H31C H 0.1162 1.2758 0.1439 0.107 Uiso 1 1 calc R U . . .
C32 C 0.0128(10) 1.1281(9) 0.2939(9) 0.079(3) Uani 1 1 d . . . . .
H32A H 0.0160 1.1846 0.3189 0.119 Uiso 1 1 calc R U . . .
H32B H 0.0033 1.0672 0.3488 0.119 Uiso 1 1 calc R U . . .
H32C H -0.0541 1.1334 0.2639 0.119 Uiso 1 1 calc R U . . .
C33 C -0.2296(7) 0.8679(6) 0.1003(6) 0.0446(17) Uani 1 1 d . . . . .
H33A H -0.1716 0.8585 0.0419 0.054 Uiso 1 1 calc R U . . .
H33B H -0.2538 0.9369 0.0821 0.054 Uiso 1 1 calc R U . . .
C34 C -0.3386(7) 0.7993(7) 0.1238(7) 0.060(2) Uani 1 1 d . . . . .
H34A H -0.3202 0.7316 0.1552 0.090 Uiso 1 1 calc R U . . .
H34B H -0.3606 0.8027 0.0624 0.090 Uiso 1 1 calc R U . . .
H34C H -0.4045 0.8199 0.1690 0.090 Uiso 1 1 calc R U . . .
C35 C -0.2566(7) 0.8609(6) 0.2756(6) 0.0475(18) Uani 1 1 d . . . . .
H35A H -0.3176 0.8069 0.2980 0.057 Uiso 1 1 calc R U . . .
H35B H -0.2140 0.8518 0.3282 0.057 Uiso 1 1 calc R U . . .
C36 C -0.3167(9) 0.9569(8) 0.2638(9) 0.074(3) Uani 1 1 d . . . . .
H36A H -0.2586 1.0100 0.2515 0.111 Uiso 1 1 calc R U . . .
H36B H -0.3779 0.9536 0.3244 0.111 Uiso 1 1 calc R U . . .
H36C H -0.3530 0.9698 0.2078 0.111 Uiso 1 1 calc R U . . .
C37 C 0.778(2) 1.000(2) 0.535(2) 0.188(11) Uani 1 1 d . . . . .
H37A H 0.8344 1.0515 0.4861 0.225 Uiso 1 1 calc R U . . .
H37B H 0.7851 0.9982 0.6019 0.225 Uiso 1 1 calc R U . . .
Cl3 Cl 0.8156(12) 0.8903(9) 0.5167(8) 0.275(5) Uani 1 1 d . . . . .
Cl4 Cl 0.6366(11) 1.0306(10) 0.5258(10) 0.308(6) Uani 1 1 d . . . . .

loop_
_atom_site_aniso_label
_atom_site_aniso_U_11
_atom_site_aniso_U_22
_atom_site_aniso_U_33
_atom_site_aniso_U_23
_atom_site_aniso_U_13
_atom_site_aniso_U_12
Ir1 0.02935(17) 0.03690(19) 0.02823(16) -0.01039(11) -0.01105(11) 0.00255(10)
Cl1 0.0389(8) 0.0404(9) 0.0349(8) -0.0134(6) -0.0131(6) 0.0004(6)
N1 0.032(3) 0.052(4) 0.034(3) -0.017(2) -0.014(2) 0.007(2)
P1 0.0340(9) 0.0459(10) 0.0350(9) -0.0093(7) -0.0168(7) 0.0067(7)
C1 0.036(4) 0.057(5) 0.029(3) -0.010(3) -0.005(3) -0.005(3)
C2 0.040(4) 0.075(6) 0.025(3) -0.013(3) -0.006(3) -0.019(4)
C3 0.048(5) 0.071(6) 0.037(4) -0.024(4) -0.003(3) -0.023(4)
C4 0.039(4) 0.056(5) 0.050(4) -0.026(4) 0.002(3) -0.007(3)
C5 0.033(4) 0.050(4) 0.038(4) -0.018(3) -0.007(3) -0.004(3)
C6 0.029(3) 0.053(4) 0.029(3) -0.014(3) -0.006(3) -0.004(3)
C7 0.050(4) 0.043(4) 0.046(4) -0.021(3) -0.012(3) 0.009(3)
O1 0.050(3) 0.069(4) 0.037(3) -0.018(2) -0.023(2) 0.013(3)
O2 0.058(4) 0.102(5) 0.035(3) -0.019(3) -0.022(3) -0.010(3)
C8 0.057(6) 0.134(10) 0.029(4) -0.026(5) -0.011(4) -0.023(6)
C9 0.068(6) 0.050(6) 0.079(7) 0.002(4) -0.036(5) 0.007(4)
C10 0.082(8) 0.083(9) 0.118(11) 0.037(8) -0.018(8) -0.006(6)
C11 0.123(11) 0.058(7) 0.118(11) -0.019(6) -0.064(9) 0.018(6)
C12 0.039(4) 0.066(5) 0.043(4) -0.022(4) -0.015(3) 0.010(3)
C13 0.043(5) 0.065(6) 0.067(6) -0.006(4) -0.019(4) -0.004(4)
C14 0.036(5) 0.120(9) 0.073(6) -0.022(6) -0.029(5) 0.016(5)
C15 0.039(4) 0.068(5) 0.039(4) -0.018(3) -0.007(3) -0.006(3)
C16 0.054(5) 0.064(6) 0.073(6) -0.018(5) -0.017(5) -0.010(4)
C17 0.038(4) 0.072(5) 0.039(4) -0.027(4) -0.019(3) 0.023(3)
C18 0.045(5) 0.098(7) 0.059(5) -0.041(5) -0.027(4) 0.032(5)
Ir2 0.03194(18) 0.03424(19) 0.03577(18) -0.00670(11) -0.00974(12) -0.00018(11)
Cl2 0.0391(9) 0.0382(9) 0.0408(8) -0.0073(6) -0.0110(7) 0.0040(6)
N2 0.034(3) 0.044(4) 0.035(3) -0.006(2) -0.003(2) -0.002(2)
P2 0.0391(10) 0.0419(10) 0.0427(10) -0.0099(7) -0.0158(8) -0.0014(7)
C19 0.041(4) 0.055(5) 0.033(4) -0.007(3) -0.005(3) -0.001(3)
C20 0.045(4) 0.065(5) 0.034(4) -0.009(3) -0.008(3) 0.012(4)
C21 0.055(5) 0.055(5) 0.040(4) 0.000(3) -0.009(4) 0.014(4)
C22 0.053(5) 0.041(4) 0.040(4) -0.002(3) -0.001(3) 0.001(3)
C23 0.042(4) 0.038(4) 0.041(4) -0.006(3) -0.011(3) 0.006(3)
C24 0.035(4) 0.039(4) 0.040(4) -0.006(3) -0.005(3) -0.001(3)
O3 0.051(3) 0.056(4) 0.042(3) -0.005(2) -0.021(2) 0.000(2)
O4 0.069(4) 0.088(5) 0.043(3) -0.005(3) -0.028(3) 0.004(3)
C25 0.044(4) 0.033(4) 0.047(4) -0.006(3) -0.007(3) -0.003(3)
C26 0.083(8) 0.130(11) 0.041(5) 0.010(6) -0.032(5) 0.007(7)
C27 0.044(4) 0.060(5) 0.055(5) -0.006(4) -0.020(4) -0.005(4)
C28 0.050(6) 0.080(8) 0.097(8) -0.035(6) -0.015(5) 0.007(5)
C29 0.041(5) 0.117(10) 0.091(8) -0.038(7) -0.026(5) 0.000(5)
C30 0.053(5) 0.056(5) 0.068(5) -0.031(4) -0.021(4) -0.001(4)
C31 0.087(7) 0.052(6) 0.082(7) -0.022(5) -0.032(6) -0.002(5)
C32 0.079(7) 0.083(8) 0.088(8) -0.047(6) -0.019(6) 0.015(6)
C33 0.039(4) 0.050(5) 0.043(4) -0.004(3) -0.018(3) -0.007(3)
C34 0.040(5) 0.065(6) 0.065(5) 0.003(4) -0.019(4) -0.015(4)
C35 0.038(4) 0.055(5) 0.045(4) -0.014(3) -0.004(3) 0.000(3)
C36 0.062(6) 0.064(7) 0.082(7) -0.018(5) 0.002(5) 0.013(5)
C37 0.19(3) 0.24(3) 0.16(2) -0.10(2) -0.050(19) 0.05(2)
Cl3 0.403(16) 0.268(11) 0.238(10) -0.118(9) -0.184(11) 0.065(11)
Cl4 0.280(12) 0.353(15) 0.343(14) -0.071(11) -0.211(11) -0.001(10)

loop_
_atom_type_symbol
_atom_type_description
_atom_type_scat_dispersion_real
_atom_type_scat_dispersion_imag
_atom_type_scat_source
C C 0.0181 0.0091 'International Tables Vol C Tables 4.2.6.8 and 6.1.1.4'
H H 0.0000 0.0000 'International Tables Vol C Tables 4.2.6.8 and 6.1.1.4'
N N 0.0311 0.0180 'International Tables Vol C Tables 4.2.6.8 and 6.1.1.4'
O O 0.0492 0.0322 'International Tables Vol C Tables 4.2.6.8 and 6.1.1.4'
P P 0.2955 0.4335 'International Tables Vol C Tables 4.2.6.8 and 6.1.1.4'
Cl Cl 0.3639 0.7018 'International Tables Vol C Tables 4.2.6.8 and 6.1.1.4'
Ir Ir -4.7710 6.5667 'International Tables Vol C Tables 4.2.6.8 and 6.1.1.4'

loop_
_geom_angle_atom_site_label_1
_geom_angle_atom_site_label_2
_geom_angle_atom_site_label_3
_geom_angle
_geom_angle_site_symmetry_1
_geom_angle_site_symmetry_3
_geom_angle_publ_flag
C6 Ir1 P1 80.3(2) . . ?
C6 Ir1 N1 76.9(2) . . ?
P1 Ir1 N1 153.65(15) . . ?
C6 Ir1 Cl1 172.6(2) . . ?
P1 Ir1 Cl1 106.95(6) . . ?
N1 Ir1 Cl1 95.75(14) . . ?
C6 Ir1 Cl1 102.7(2) . 2_665 ?
P1 Ir1 Cl1 108.00(6) . 2_665 ?
N1 Ir1 Cl1 89.85(16) . 2_665 ?
Cl1 Ir1 Cl1 76.70(6) . 2_665 ?
Ir1 Cl1 Ir1 103.31(6) . 2_665 ?
C17 N1 C7 109.0(6) . . ?
C17 N1 C15 111.5(6) . . ?
C7 N1 C15 108.0(6) . . ?
C17 N1 Ir1 115.7(4) . . ?
C7 N1 Ir1 103.4(4) . . ?
C15 N1 Ir1 108.7(5) . . ?
O1 P1 C12 97.3(3) . . ?
O1 P1 C9 101.3(4) . . ?
C12 P1 C9 105.2(4) . . ?
O1 P1 Ir1 105.2(2) . . ?
C12 P1 Ir1 125.0(3) . . ?
C9 P1 Ir1 118.2(3) . . ?
C6 C1 O1 116.7(6) . . ?
C6 C1 C2 122.1(8) . . ?
O1 C1 C2 121.1(7) . . ?
O2 C2 C3 126.9(7) . . ?
O2 C2 C1 115.3(8) . . ?
C3 C2 C1 117.8(7) . . ?
C4 C3 C2 121.0(7) . . ?
C3 C4 C5 120.7(8) . . ?
C6 C5 C4 119.2(7) . . ?
C6 C5 C7 114.3(6) . . ?
C4 C5 C7 126.4(7) . . ?
C1 C6 C5 118.9(6) . . ?
C1 C6 Ir1 121.3(6) . . ?
C5 C6 Ir1 119.4(5) . . ?
C5 C7 N1 108.1(6) . . ?
C1 O1 P1 113.8(4) . . ?
C2 O2 C8 115.9(8) . . ?
C11 C9 C10 114.7(11) . . ?
C11 C9 P1 110.2(7) . . ?
C10 C9 P1 111.7(8) . . ?
C13 C12 C14 109.3(8) . . ?
C13 C12 P1 110.1(6) . . ?
C14 C12 P1 114.5(6) . . ?
C16 C15 N1 115.4(7) . . ?
N1 C17 C18 114.6(6) . . ?
C24 Ir2 P2 79.9(2) . . ?
C24 Ir2 N2 76.8(3) . . ?
P2 Ir2 N2 153.50(16) . . ?
C24 Ir2 Cl2 172.5(2) . . ?
P2 Ir2 Cl2 107.19(6) . . ?
N2 Ir2 Cl2 95.80(16) . . ?
C24 Ir2 Cl2 103.8(2) . 2_575 ?
P2 Ir2 Cl2 108.21(6) . 2_575 ?
N2 Ir2 Cl2 89.56(15) . 2_575 ?
Cl2 Ir2 Cl2 76.51(6) . 2_575 ?
Ir2 Cl2 Ir2 103.49(6) . 2_575 ?
C33 N2 C25 109.5(6) . . ?
C33 N2 C35 110.9(6) . . ?
C25 N2 C35 108.0(6) . . ?
C33 N2 Ir2 114.5(4) . . ?
C25 N2 Ir2 103.4(4) . . ?
C35 N2 Ir2 110.1(5) . . ?
O3 P2 C27 97.8(4) . . ?
O3 P2 C30 100.1(4) . . ?
C27 P2 C30 105.2(4) . . ?
O3 P2 Ir2 104.8(2) . . ?
C27 P2 Ir2 124.6(3) . . ?
C30 P2 Ir2 119.2(3) . . ?
C24 C19 O3 117.0(7) . . ?
C24 C19 C20 121.7(8) . . ?
O3 C19 C20 121.3(7) . . ?
C21 C20 O4 126.5(7) . . ?
C21 C20 C19 118.9(8) . . ?
O4 C20 C19 114.6(8) . . ?
C20 C21 C22 120.7(7) . . ?
C23 C22 C21 119.7(8) . . ?
C22 C23 C24 119.8(7) . . ?
C22 C23 C25 125.8(7) . . ?
C24 C23 C25 114.3(6) . . ?
C19 C24 C23 119.0(7) . . ?
C19 C24 Ir2 121.8(6) . . ?
C23 C24 Ir2 118.9(6) . . ?
C19 O3 P2 112.8(5) . . ?
C20 O4 C26 116.6(9) . . ?
N2 C25 C23 107.8(6) . . ?
C29 C27 C28 109.4(8) . . ?
C29 C27 P2 115.7(7) . . ?
C28 C27 P2 109.3(6) . . ?
C32 C30 C31 111.0(9) . . ?
C32 C30 P2 112.7(7) . . ?
C31 C30 P2 110.4(6) . . ?
N2 C33 C34 114.7(6) . . ?
C36 C35 N2 114.4(7) . . ?
Cl3 C37 Cl4 113.5(18) . . ?

loop_
_geom_bond_atom_site_label_1
_geom_bond_atom_site_label_2
_geom_bond_distance
_geom_bond_site_symmetry_2
_geom_bond_publ_flag
Ir1 C6 1.988(7) . ?
Ir1 P1 2.2008(17) . ?
Ir1 N1 2.289(6) . ?
Ir1 Cl1 2.5519(15) . ?
Ir1 Cl1 2.6017(16) 2_665 ?
Cl1 Ir1 2.6017(16) 2_665 ?
N1 C17 1.496(8) . ?
N1 C7 1.497(9) . ?
N1 C15 1.511(10) . ?
P1 O1 1.650(5) . ?
P1 C12 1.825(8) . ?
P1 C9 1.827(9) . ?
C1 C6 1.384(10) . ?
C1 O1 1.390(10) . ?
C1 C2 1.397(10) . ?
C2 O2 1.378(10) . ?
C2 C3 1.381(13) . ?
C3 C4 1.378(12) . ?
C4 C5 1.394(10) . ?
C5 C6 1.394(10) . ?
C5 C7 1.496(10) . ?
O2 C8 1.436(11) . ?
C9 C11 1.538(17) . ?
C9 C10 1.541(16) . ?
C12 C13 1.530(13) . ?
C12 C14 1.536(11) . ?
C15 C16 1.495(12) . ?
C17 C18 1.531(10) . ?
Ir2 C24 1.984(7) . ?
Ir2 P2 2.1982(19) . ?
Ir2 N2 2.279(6) . ?
Ir2 Cl2 2.5574(16) . ?
Ir2 Cl2 2.6091(17) 2_575 ?
Cl2 Ir2 2.6090(17) 2_575 ?
N2 C33 1.493(9) . ?
N2 C25 1.492(10) . ?
N2 C35 1.508(9) . ?
P2 O3 1.676(5) . ?
P2 C27 1.826(9) . ?
P2 C30 1.844(9) . ?
C19 C24 1.380(11) . ?
C19 O3 1.382(10) . ?
C19 C20 1.401(11) . ?
C20 C21 1.363(13) . ?
C20 O4 1.378(10) . ?
C21 C22 1.409(12) . ?
C22 C23 1.390(10) . ?
C23 C24 1.399(10) . ?
C23 C25 1.499(11) . ?
O4 C26 1.444(11) . ?
C27 C29 1.533(13) . ?
C27 C28 1.535(14) . ?
C30 C32 1.509(14) . ?
C30 C31 1.546(14) . ?
C33 C34 1.540(10) . ?
C35 C36 1.500(13) . ?
C37 Cl3 1.69(3) . ?
C37 Cl4 1.73(3) . ?
